data_1502084
loop_
_publ_author_name
'Kulyk, Svitlana'
'Dougherty, Jr, William G'
'Kassel, W. Scott'
'Zdilla, Michael J.'
'Sieburth, Scott McN'

_publ_section_title
;
 Intramolecular pyridone/enyne photocycloaddition: partitioning of the [4
 + 4] and [2 + 2] pathways.
;
_journal_issue 9
_journal_name_full 'Organic letters'
_journal_page_first 2180
_journal_page_last 2183
_journal_paper_doi 10.1021/ol200390j
_journal_volume 13
_journal_year 2011
_chemical_formula_sum 'C13 H15 N O2'
_chemical_formula_weight 217.26
_chemical_name_systematic
; 
 ? 
;
_space_group_IT_number 61
_symmetry_cell_setting orthorhombic
_symmetry_space_group_name_Hall '-P 2ac 2ab'
_symmetry_space_group_name_H-M 'P b c a'
_atom_sites_solution_hydrogens geom
_atom_sites_solution_primary direct
_atom_sites_solution_secondary difmap
_audit_creation_method SHELXL-97
_cell_angle_alpha 90.00
_cell_angle_beta 90.00
_cell_angle_gamma 90.00
_cell_formula_units_Z 8
_cell_length_a 11.542(2)
_cell_length_b 12.157(3)
_cell_length_c 15.623(3)
_cell_measurement_reflns_used 5659
_cell_measurement_temperature 100(2)
_cell_measurement_theta_max 33.01
_cell_measurement_theta_min 2.61
_cell_volume 2192.2(8)
_computing_cell_refinement 'Bruker SAINT'
_computing_data_collection 'Bruker APEX2'
_computing_data_reduction 'Bruker SAINT'
_computing_molecular_graphics 'Bruker SHELXTL'
_computing_publication_material 'Bruker SHELXTL'
_computing_structure_refinement 'SHELXL-97 (Sheldrick, 2008)'
_computing_structure_solution 'SHELXS-97 (Sheldrick, 2008)'
_diffrn_ambient_temperature 100(2)
_diffrn_measured_fraction_theta_full 0.999
_diffrn_measured_fraction_theta_max 0.998
_diffrn_measurement_device_type 'Bruker APEX-II CCD'
_diffrn_measurement_method '\f and \w scans'
_diffrn_radiation_monochromator graphite
_diffrn_radiation_source 'fine-focus sealed tube'
_diffrn_radiation_type MoK\a
_diffrn_radiation_wavelength 0.71073
_diffrn_reflns_av_R_equivalents 0.0575
_diffrn_reflns_av_sigmaI/netI 0.0463
_diffrn_reflns_limit_h_max 17
_diffrn_reflns_limit_h_min -17
_diffrn_reflns_limit_k_max 13
_diffrn_reflns_limit_k_min -18
_diffrn_reflns_limit_l_max 23
_diffrn_reflns_limit_l_min -23
_diffrn_reflns_number 21400
_diffrn_reflns_theta_full 25.00
_diffrn_reflns_theta_max 33.09
_diffrn_reflns_theta_min 2.76
_exptl_absorpt_coefficient_mu 0.089
_exptl_absorpt_correction_T_max 0.9920
_exptl_absorpt_correction_T_min 0.9842
_exptl_absorpt_correction_type multi-scan
_exptl_absorpt_process_details SADABS
_exptl_crystal_colour colourless
_exptl_crystal_density_diffrn 1.317
_exptl_crystal_density_method 'not measured'
_exptl_crystal_description block
_exptl_crystal_F_000 928
_exptl_crystal_size_max 0.18
_exptl_crystal_size_mid 0.14
_exptl_crystal_size_min 0.09
_refine_diff_density_max 0.579
_refine_diff_density_min -0.641
_refine_diff_density_rms 0.075
_refine_ls_extinction_method none
_refine_ls_goodness_of_fit_ref 1.043
_refine_ls_hydrogen_treatment mixed
_refine_ls_matrix_type full
_refine_ls_number_parameters 149
_refine_ls_number_reflns 4157
_refine_ls_number_restraints 0
_refine_ls_restrained_S_all 1.043
_refine_ls_R_factor_all 0.0850
_refine_ls_R_factor_gt 0.0550
_refine_ls_shift/su_max 0.000
_refine_ls_shift/su_mean 0.000
_refine_ls_structure_factor_coef Fsqd
_refine_ls_weighting_details 'calc w=1/[\s^2^(Fo^2^)+(0.0854P)^2^+0.9894P] where P=(Fo^2^+2Fc^2^)/3'
_refine_ls_weighting_scheme calc
_refine_ls_wR_factor_gt 0.1507
_refine_ls_wR_factor_ref 0.1688
_reflns_number_gt 2983
_reflns_number_total 4157
_reflns_threshold_expression >2sigma(I)
_cod_data_source_file ol200390j_si_003.cif
_cod_data_source_block sieb004
_cod_depositor_comments
;
The following automatic conversions were performed:

'_symmetry_cell_setting' value 'Orthorhombic' changed to
'orthorhombic' according to
/home/saulius/struct/CIF-dictionaries/cif_core.dic dictionary named
'cif_core.dic' version 2.4.1 from 2010-06-29.

Automatic conversion script
Id: cif_fix_values 1715 2011-07-08 13:25:40Z adriana 
;
_cod_original_cell_volume 2192.1(8)
_cod_original_sg_symbol_H-M Pbca
_cod_database_code 1502084

loop_
_symmetry_equiv_pos_as_xyz
'x, y, z'
'-x+1/2, -y, z+1/2'
'-x, y+1/2, -z+1/2'
'x+1/2, -y+1/2, -z'
'-x, -y, -z'
'x-1/2, y, -z-1/2'
'x, -y-1/2, z-1/2'
'-x-1/2, y-1/2, z'

loop_
_atom_site_label
_atom_site_type_symbol
_atom_site_fract_x
_atom_site_fract_y
_atom_site_fract_z
_atom_site_U_iso_or_equiv
_atom_site_adp_type
_atom_site_occupancy
_atom_site_symmetry_multiplicity
_atom_site_calc_flag
_atom_site_refinement_flags
N1 N 0.31215(11) 0.39708(10) 0.72549(8) 0.0156(2) Uani 1 1 d .
O1 O 0.50566(9) 0.09013(9) 0.60311(7) 0.0189(2) Uani 1 1 d .
O2 O 0.25281(9) 0.22265(9) 0.75085(7) 0.0175(2) Uani 1 1 d .
C1 C 0.33870(12) 0.18853(11) 0.56320(9) 0.0134(2) Uani 1 1 d .
H1A H 0.2522 0.1853 0.5660 0.016 Uiso 1 1 calc R
C2 C 0.39657(11) 0.24514(11) 0.64236(8) 0.0119(2) Uani 1 1 d .
C3 C 0.45632(12) 0.32954(11) 0.58289(8) 0.0129(2) Uani 1 1 d .
H3A H 0.5407 0.3124 0.5774 0.016 Uiso 1 1 calc R
C4 C 0.38707(12) 0.28224(11) 0.50346(9) 0.0137(2) Uani 1 1 d .
C5 C 0.39692(13) 0.07656(12) 0.55980(10) 0.0172(3) Uani 1 1 d .
H5A H 0.3488 0.0205 0.5890 0.021 Uiso 1 1 calc R
H5B H 0.4094 0.0534 0.4998 0.021 Uiso 1 1 calc R
C6 C 0.47943(13) 0.15615(12) 0.67635(9) 0.0159(3) Uani 1 1 d .
H6A H 0.5506 0.1897 0.7002 0.019 Uiso 1 1 calc R
H6B H 0.4416 0.1116 0.7214 0.019 Uiso 1 1 calc R
C7 C 0.31485(12) 0.28639(11) 0.71041(8) 0.0126(2) Uani 1 1 d .
C8 C 0.37373(12) 0.47370(11) 0.67505(9) 0.0167(3) Uani 1 1 d .
H8A H 0.3678 0.5493 0.6897 0.020 Uiso 1 1 calc R
C9 C 0.43960(13) 0.44684(12) 0.60831(9) 0.0169(3) Uani 1 1 d .
H9A H 0.4766 0.5033 0.5763 0.020 Uiso 1 1 calc R
C10 C 0.24388(15) 0.43736(14) 0.79798(10) 0.0226(3) Uani 1 1 d .
H10A H 0.2060 0.3752 0.8265 0.034 Uiso 1 1 calc R
H10B H 0.1849 0.4889 0.7773 0.034 Uiso 1 1 calc R
H10C H 0.2950 0.4749 0.8386 0.034 Uiso 1 1 calc R
C11 C 0.28947(13) 0.35636(13) 0.47102(10) 0.0193(3) Uani 1 1 d .
H11A H 0.2513 0.3213 0.4221 0.029 Uiso 1 1 calc R
H11B H 0.3217 0.4274 0.4533 0.029 Uiso 1 1 calc R
H11C H 0.2329 0.3680 0.5169 0.029 Uiso 1 1 calc R
C12 C 0.46133(12) 0.24578(13) 0.43308(9) 0.0174(3) Uani 1 1 d .
C13 C 0.52299(14) 0.21632(15) 0.37618(10) 0.0239(3) Uani 1 1 d .
H13A H 0.574(2) 0.190(2) 0.3302(16) 0.045(7) Uiso 1 1 d .

loop_
_atom_site_aniso_label
_atom_site_aniso_U_11
_atom_site_aniso_U_22
_atom_site_aniso_U_33
_atom_site_aniso_U_23
_atom_site_aniso_U_13
_atom_site_aniso_U_12
N1 0.0184(6) 0.0133(5) 0.0151(5) -0.0033(4) 0.0029(4) 0.0002(4)
O1 0.0167(5) 0.0173(5) 0.0228(5) -0.0049(4) -0.0004(4) 0.0047(4)
O2 0.0163(5) 0.0188(5) 0.0173(5) 0.0006(4) 0.0028(4) -0.0028(4)
C1 0.0112(5) 0.0150(5) 0.0139(5) -0.0032(5) 0.0003(4) -0.0002(5)
C2 0.0115(5) 0.0119(5) 0.0122(5) -0.0009(4) 0.0002(4) 0.0006(4)
C3 0.0121(6) 0.0138(6) 0.0128(5) -0.0010(4) 0.0007(4) -0.0013(4)
C4 0.0135(6) 0.0158(5) 0.0119(5) -0.0005(5) 0.0004(4) 0.0014(5)
C5 0.0175(6) 0.0140(6) 0.0202(6) -0.0046(5) 0.0001(5) 0.0004(5)
C6 0.0165(6) 0.0144(6) 0.0167(6) -0.0004(5) -0.0023(5) 0.0026(5)
C7 0.0129(6) 0.0140(5) 0.0109(5) -0.0008(4) -0.0013(4) 0.0004(5)
C8 0.0192(6) 0.0127(5) 0.0181(6) -0.0012(5) -0.0016(5) -0.0019(5)
C9 0.0189(6) 0.0140(6) 0.0178(6) 0.0005(5) 0.0000(5) -0.0039(5)
C10 0.0265(8) 0.0215(7) 0.0199(7) -0.0053(6) 0.0077(6) 0.0029(6)
C11 0.0185(7) 0.0211(7) 0.0184(6) 0.0002(5) -0.0014(5) 0.0043(5)
C12 0.0151(6) 0.0215(6) 0.0157(6) 0.0006(5) -0.0009(5) 0.0000(5)
C13 0.0207(7) 0.0348(9) 0.0162(6) -0.0017(6) 0.0024(5) 0.0033(7)

loop_
_atom_type_symbol
_atom_type_description
_atom_type_scat_dispersion_real
_atom_type_scat_dispersion_imag
_atom_type_scat_source
C C 0.0033 0.0016 'International Tables Vol C Tables 4.2.6.8 and 6.1.1.4'
H H 0.0000 0.0000 'International Tables Vol C Tables 4.2.6.8 and 6.1.1.4'
N N 0.0061 0.0033 'International Tables Vol C Tables 4.2.6.8 and 6.1.1.4'
O O 0.0106 0.0060 'International Tables Vol C Tables 4.2.6.8 and 6.1.1.4'

loop_
_geom_angle_atom_site_label_1
_geom_angle_atom_site_label_2
_geom_angle_atom_site_label_3
_geom_angle
C7 N1 C8 122.82(12)
C7 N1 C10 118.36(12)
C8 N1 C10 118.81(12)
C6 O1 C5 104.86(11)
C5 C1 C2 103.47(11)
C5 C1 C4 118.08(12)
C2 C1 C4 89.94(10)
C7 C2 C6 112.31(11)
C7 C2 C3 118.83(11)
C6 C2 C3 113.38(11)
C7 C2 C1 115.89(11)
C6 C2 C1 103.22(10)
C3 C2 C1 90.42(10)
C9 C3 C2 114.60(11)
C9 C3 C4 119.34(12)
C2 C3 C4 90.28(10)
C12 C4 C11 111.16(12)
C12 C4 C1 115.71(12)
C11 C4 C1 111.20(12)
C12 C4 C3 113.78(11)
C11 C4 C3 114.67(12)
C1 C4 C3 88.70(10)
O1 C5 C1 105.51(11)
O1 C6 C2 104.49(11)
O2 C7 N1 121.24(12)
O2 C7 C2 121.14(12)
N1 C7 C2 117.61(12)
C9 C8 N1 124.25(13)
C8 C9 C3 121.10(13)
C13 C12 C4 179.27(17)

loop_
_geom_bond_atom_site_label_1
_geom_bond_atom_site_label_2
_geom_bond_distance
N1 C7 1.3665(18)
N1 C8 1.4120(18)
N1 C10 1.4639(19)
O1 C6 1.4301(18)
O1 C5 1.4353(18)
O2 C7 1.2297(17)
C1 C5 1.5189(19)
C1 C2 1.5651(19)
C1 C4 1.575(2)
C2 C7 1.5071(18)
C2 C6 1.5385(19)
C2 C3 1.5464(19)
C3 C9 1.493(2)
C3 C4 1.5841(19)
C4 C12 1.463(2)
C4 C11 1.529(2)
C8 C9 1.331(2)
C12 C13 1.194(2)
